data_4134576
loop_
_publ_author_name
'Fan, Liangxin'
'Hao, Jiamao'
'Yu, Jingxun'
'Ma, Xiaojun'
'Liu, Jingjing'
'Luan, Xinjun'

_publ_section_title
;
 Hydroxylamines as Bifunctional Single-Nitrogen Sources for the Rapid
 Assembly of Diverse Tricyclic Indole Scaffolds.
;
_journal_name_full 'Journal of the American Chemical Society'
_journal_paper_doi 10.1021/jacs.0c00403
_journal_year 2020
_chemical_formula_moiety 'C29 H27 Cl N2 O6 S'
_chemical_formula_sum 'C29 H27 Cl N2 O6 S'
_chemical_formula_weight 567.03
_space_group_crystal_system triclinic
_space_group_IT_number 2
_space_group_name_Hall '-P 1'
_space_group_name_H-M_alt 'P -1'
_atom_sites_solution_hydrogens geom
_audit_creation_method SHELXL-2014/7
_cell_angle_alpha 72.823(4)
_cell_angle_beta 78.115(4)
_cell_angle_gamma 75.963(4)
_cell_formula_units_Z 2
_cell_length_a 10.262(2)
_cell_length_b 11.446(3)
_cell_length_c 12.830(3)
_cell_measurement_reflns_used 1101
_cell_measurement_temperature 296(2)
_cell_measurement_theta_max 21.1887
_cell_measurement_theta_min 2.186
_cell_volume 1382.0(6)
_computing_structure_refinement 'SHELXL-2014/7 (Sheldrick, 2014)'
_diffrn_ambient_temperature 296(2)
_diffrn_measured_fraction_theta_full 0.990
_diffrn_measured_fraction_theta_max 0.990
_diffrn_measurement_device_type \w
_diffrn_radiation_type MoK\a
_diffrn_radiation_wavelength 0.71073
_diffrn_reflns_av_R_equivalents 0.0493
_diffrn_reflns_av_unetI/netI 0.0967
_diffrn_reflns_Laue_measured_fraction_full 0.990
_diffrn_reflns_Laue_measured_fraction_max 0.990
_diffrn_reflns_limit_h_max 7
_diffrn_reflns_limit_h_min -12
_diffrn_reflns_limit_k_max 11
_diffrn_reflns_limit_k_min -13
_diffrn_reflns_limit_l_max 14
_diffrn_reflns_limit_l_min -15
_diffrn_reflns_number 6916
_diffrn_reflns_point_group_measured_fraction_full 0.990
_diffrn_reflns_point_group_measured_fraction_max 0.990
_diffrn_reflns_theta_full 24.999
_diffrn_reflns_theta_max 24.999
_diffrn_reflns_theta_min 1.898
_exptl_absorpt_coefficient_mu 0.260
_exptl_absorpt_correction_type multi-scan
_exptl_absorpt_process_details sadabs
_exptl_crystal_colour colorless
_exptl_crystal_density_diffrn 1.362
_exptl_crystal_description block
_exptl_crystal_F_000 592
_exptl_crystal_size_max 0.250
_exptl_crystal_size_mid 0.160
_exptl_crystal_size_min 0.110
_exptl_transmission_factor_max 0.972
_exptl_transmission_factor_min 0.951
_refine_diff_density_max 0.385
_refine_diff_density_min -0.445
_refine_diff_density_rms 0.117
_refine_ls_extinction_method none
_refine_ls_goodness_of_fit_ref 1.053
_refine_ls_hydrogen_treatment constr
_refine_ls_matrix_type full
_refine_ls_number_parameters 355
_refine_ls_number_reflns 4808
_refine_ls_number_restraints 0
_refine_ls_restrained_S_all 1.053
_refine_ls_R_factor_all 0.1177
_refine_ls_R_factor_gt 0.0683
_refine_ls_shift/su_max 0.000
_refine_ls_shift/su_mean 0.000
_refine_ls_structure_factor_coef Fsqd
_refine_ls_weighting_details 'w=1/[\s^2^(Fo^2^)+(0.1000P)^2^+0.2922P] where P=(Fo^2^+2Fc^2^)/3'
_refine_ls_weighting_scheme calc
_refine_ls_wR_factor_gt 0.1821
_refine_ls_wR_factor_ref 0.2242
_reflns_Friedel_coverage 0.000
_reflns_number_gt 2829
_reflns_number_total 4808
_reflns_threshold_expression 'I > 2\s(I)'
_cod_data_source_file ja0c00403_si_002.cif
_cod_data_source_block xb2407_0m
_cod_original_cell_volume 1382.1(5)
_cod_database_code 4134576
_shelx_shelxl_version_number 2014/7
_shelx_space_group_comment
;
The symmetry employed for this shelxl refinement is uniquely defined
by the following loop, which should always be used as a source of
symmetry information in preference to the above space-group names.
They are only intended as comments.
;
_shelx_estimated_absorpt_t_min 0.938
_shelx_estimated_absorpt_t_max 0.972

loop_
_space_group_symop_operation_xyz
'x, y, z'
'-x, -y, -z'

loop_
_atom_site_label
_atom_site_type_symbol
_atom_site_fract_x
_atom_site_fract_y
_atom_site_fract_z
_atom_site_U_iso_or_equiv
_atom_site_adp_type
_atom_site_occupancy
_atom_site_site_symmetry_order
_atom_site_calc_flag
_atom_site_refinement_flags_posn
_atom_site_refinement_flags_adp
_atom_site_refinement_flags_occupancy
_atom_site_disorder_assembly
_atom_site_disorder_group
C1 C 0.6245(5) 0.8220(5) 0.1987(4) 0.0621(13) Uani 1 1 d . . . . .
H1 H 0.6157 0.9078 0.1697 0.075 Uiso 1 1 calc R U . . .
C2 C 0.5132(4) 0.7719(4) 0.2567(4) 0.0455(10) Uani 1 1 d . . . . .
C3 C 0.5272(4) 0.6432(4) 0.2954(3) 0.0416(10) Uani 1 1 d . . . . .
C4 C 0.6503(4) 0.5641(4) 0.2798(3) 0.0426(10) Uani 1 1 d . . . . .
C5 C 0.7534(4) 0.6259(4) 0.2243(4) 0.0536(12) Uani 1 1 d . . . . .
C6 C 0.6519(4) 0.4271(4) 0.3253(4) 0.0453(10) Uani 1 1 d . . . . .
H6A H 0.6811 0.3995 0.3974 0.054 Uiso 1 1 calc R U . . .
H6B H 0.7168 0.3819 0.2774 0.054 Uiso 1 1 calc R U . . .
C7 C 0.5107(4) 0.3968(4) 0.3354(3) 0.0407(10) Uani 1 1 d . . . . .
C8 C 0.3985(4) 0.4752(4) 0.4016(3) 0.0445(10) Uani 1 1 d . . . . .
H8A H 0.3104 0.4591 0.4004 0.053 Uiso 1 1 calc R U . . .
H8B H 0.4140 0.4526 0.4777 0.053 Uiso 1 1 calc R U . . .
C9 C 0.4017(4) 0.6105(4) 0.3505(3) 0.0392(9) Uani 1 1 d . . . . .
C10 C 0.5168(4) 0.2593(4) 0.3922(4) 0.0493(11) Uani 1 1 d . . . . .
C11 C 0.6282(6) 0.0528(4) 0.3810(5) 0.0848(18) Uani 1 1 d . . . . .
H11A H 0.6270 0.0311 0.4602 0.102 Uiso 1 1 calc R U . . .
H11B H 0.5562 0.0214 0.3661 0.102 Uiso 1 1 calc R U . . .
C12 C 0.7608(6) -0.0020(5) 0.3272(5) 0.0856(18) Uani 1 1 d . . . . .
H12A H 0.7668 0.0315 0.2488 0.128 Uiso 1 1 calc R U . . .
H12B H 0.7696 -0.0909 0.3449 0.128 Uiso 1 1 calc R U . . .
H12C H 0.8323 0.0176 0.3530 0.128 Uiso 1 1 calc R U . . .
C13 C 0.4788(5) 0.4199(4) 0.2185(4) 0.0490(11) Uani 1 1 d . . . . .
C14 C 0.2998(8) 0.4449(8) 0.1136(5) 0.111(2) Uani 1 1 d . . . . .
H14A H 0.2181 0.5088 0.1128 0.133 Uiso 1 1 calc R U . . .
H14B H 0.3677 0.4769 0.0542 0.133 Uiso 1 1 calc R U . . .
C15 C 0.2730(14) 0.3415(8) 0.0989(8) 0.194(5) Uani 1 1 d . . . . .
H15A H 0.3560 0.2820 0.0916 0.291 Uiso 1 1 calc R U . . .
H15B H 0.2317 0.3631 0.0334 0.291 Uiso 1 1 calc R U . . .
H15C H 0.2122 0.3058 0.1613 0.291 Uiso 1 1 calc R U . . .
C16 C 0.3110(4) 0.7188(4) 0.3508(3) 0.0426(10) Uani 1 1 d . . . . .
C17 C 0.1691(4) 0.7342(4) 0.4107(3) 0.0460(10) Uani 1 1 d . . . . .
C18 C 0.1281(5) 0.8053(5) 0.4863(4) 0.0617(13) Uani 1 1 d . . . . .
H18 H 0.1857 0.8518 0.4955 0.074 Uiso 1 1 calc R U . . .
C19 C -0.0018(6) 0.8065(6) 0.5493(5) 0.0813(17) Uani 1 1 d . . . . .
H19 H -0.0292 0.8532 0.6011 0.098 Uiso 1 1 calc R U . . .
C20 C -0.0883(6) 0.7402(6) 0.5353(5) 0.0861(19) Uani 1 1 d . . . . .
H20 H -0.1738 0.7414 0.5774 0.103 Uiso 1 1 calc R U . . .
C21 C -0.0474(5) 0.6714(5) 0.4582(5) 0.0798(17) Uani 1 1 d . . . . .
H21 H -0.1062 0.6270 0.4475 0.096 Uiso 1 1 calc R U . . .
C22 C 0.0806(5) 0.6680(4) 0.3966(4) 0.0586(12) Uani 1 1 d . . . . .
H22 H 0.1073 0.6208 0.3453 0.070 Uiso 1 1 calc R U . . .
C23 C 0.2329(4) 0.9023(4) 0.1234(3) 0.0474(11) Uani 1 1 d . . . . .
C24 C 0.3213(5) 0.8653(5) 0.0361(4) 0.0605(13) Uani 1 1 d . . . . .
H24 H 0.4115 0.8741 0.0229 0.073 Uiso 1 1 calc R U . . .
C25 C 0.2737(5) 0.8156(5) -0.0302(4) 0.0648(14) Uani 1 1 d . . . . .
H25 H 0.3333 0.7896 -0.0878 0.078 Uiso 1 1 calc R U . . .
C26 C 0.1410(6) 0.8030(5) -0.0145(4) 0.0640(13) Uani 1 1 d . . . . .
C27 C 0.0531(5) 0.8410(5) 0.0728(4) 0.0658(14) Uani 1 1 d . . . . .
H27 H -0.0373 0.8334 0.0847 0.079 Uiso 1 1 calc R U . . .
C28 C 0.0984(4) 0.8897(4) 0.1421(4) 0.0564(12) Uani 1 1 d . . . . .
H28 H 0.0393 0.9139 0.2007 0.068 Uiso 1 1 calc R U . . .
C29 C 0.0891(7) 0.7487(6) -0.0877(5) 0.095(2) Uani 1 1 d . . . . .
H29A H 0.1139 0.7906 -0.1634 0.143 Uiso 1 1 calc R U . . .
H29B H -0.0080 0.7594 -0.0708 0.143 Uiso 1 1 calc R U . . .
H29C H 0.1282 0.6615 -0.0755 0.143 Uiso 1 1 calc R U . . .
Cl1 Cl 0.91719(12) 0.53645(13) 0.20133(14) 0.0835(5) Uani 1 1 d . . . . .
N1 N 0.3757(3) 0.8235(3) 0.2947(3) 0.0474(9) Uani 1 1 d . . . . .
N2 N 0.7436(4) 0.7480(4) 0.1843(4) 0.0666(12) Uani 1 1 d . . . . .
O1 O 0.3981(3) 1.0245(3) 0.1585(3) 0.0725(10) Uani 1 1 d . . . . .
O2 O 0.1821(3) 1.0075(3) 0.2837(3) 0.0706(10) Uani 1 1 d . . . . .
O3 O 0.6078(4) 0.1904(3) 0.3360(3) 0.0718(10) Uani 1 1 d . . . . .
O4 O 0.4513(4) 0.2185(3) 0.4773(3) 0.0803(12) Uani 1 1 d . . . . .
O5 O 0.3508(4) 0.4132(4) 0.2220(3) 0.0932(14) Uani 1 1 d . . . . .
O6 O 0.5554(4) 0.4442(4) 0.1371(3) 0.0749(11) Uani 1 1 d . . . . .
S1 S 0.29375(12) 0.95577(10) 0.21481(10) 0.0548(4) Uani 1 1 d . . . . .

loop_
_atom_site_aniso_label
_atom_site_aniso_U_11
_atom_site_aniso_U_22
_atom_site_aniso_U_33
_atom_site_aniso_U_23
_atom_site_aniso_U_13
_atom_site_aniso_U_12
C1 0.050(3) 0.048(3) 0.086(4) -0.012(3) 0.003(3) -0.021(2)
C2 0.045(2) 0.035(2) 0.056(3) -0.011(2) -0.004(2) -0.0100(19)
C3 0.043(2) 0.037(2) 0.046(2) -0.0114(19) -0.0078(19) -0.0078(19)
C4 0.039(2) 0.046(2) 0.044(2) -0.013(2) -0.0037(18) -0.0111(19)
C5 0.040(3) 0.053(3) 0.068(3) -0.021(2) 0.001(2) -0.012(2)
C6 0.047(3) 0.039(2) 0.047(2) -0.010(2) -0.004(2) -0.0077(19)
C7 0.043(2) 0.041(2) 0.035(2) -0.0069(18) 0.0010(18) -0.0114(19)
C8 0.041(2) 0.046(3) 0.042(2) -0.012(2) 0.0042(18) -0.0082(19)
C9 0.037(2) 0.038(2) 0.043(2) -0.0125(18) 0.0023(18) -0.0111(18)
C10 0.049(3) 0.046(3) 0.047(3) -0.010(2) 0.006(2) -0.011(2)
C11 0.111(5) 0.034(3) 0.095(4) -0.016(3) 0.022(4) -0.020(3)
C12 0.103(5) 0.046(3) 0.099(5) -0.023(3) -0.012(4) 0.006(3)
C13 0.058(3) 0.047(3) 0.044(3) -0.010(2) 0.001(2) -0.023(2)
C14 0.120(6) 0.153(7) 0.073(4) -0.002(4) -0.032(4) -0.069(5)
C15 0.359(16) 0.092(7) 0.176(9) -0.030(6) -0.151(11) -0.037(8)
C16 0.045(2) 0.041(2) 0.043(2) -0.0106(19) -0.0039(19) -0.0114(19)
C17 0.040(2) 0.045(3) 0.044(2) -0.004(2) -0.0034(19) -0.004(2)
C18 0.060(3) 0.064(3) 0.055(3) -0.023(3) -0.005(2) 0.005(2)
C19 0.073(4) 0.088(4) 0.067(4) -0.030(3) 0.005(3) 0.014(3)
C20 0.063(4) 0.085(4) 0.083(4) -0.010(4) 0.016(3) -0.001(3)
C21 0.047(3) 0.072(4) 0.103(5) 0.001(3) -0.003(3) -0.017(3)
C22 0.057(3) 0.047(3) 0.064(3) -0.009(2) 0.000(2) -0.010(2)
C23 0.046(3) 0.038(2) 0.049(3) -0.004(2) 0.002(2) -0.0063(19)
C24 0.046(3) 0.076(3) 0.054(3) -0.016(3) 0.007(2) -0.014(2)
C25 0.060(3) 0.079(4) 0.051(3) -0.022(3) 0.004(2) -0.010(3)
C26 0.078(4) 0.057(3) 0.056(3) -0.006(2) -0.010(3) -0.020(3)
C27 0.055(3) 0.067(3) 0.072(3) -0.004(3) -0.014(3) -0.019(3)
C28 0.042(3) 0.054(3) 0.058(3) -0.005(2) 0.007(2) -0.005(2)
C29 0.117(5) 0.098(5) 0.085(4) -0.025(4) -0.019(4) -0.040(4)
Cl1 0.0419(7) 0.0696(9) 0.1322(13) -0.0274(9) 0.0069(7) -0.0130(6)
N1 0.047(2) 0.038(2) 0.056(2) -0.0128(17) -0.0024(17) -0.0096(16)
N2 0.049(2) 0.051(3) 0.095(3) -0.012(2) 0.004(2) -0.023(2)
O1 0.077(2) 0.0361(18) 0.099(3) -0.0044(18) -0.010(2) -0.0190(17)
O2 0.078(2) 0.051(2) 0.075(2) -0.0279(18) 0.0055(18) 0.0034(17)
O3 0.090(3) 0.0358(18) 0.070(2) -0.0111(16) 0.0290(19) -0.0134(17)
O4 0.102(3) 0.050(2) 0.068(2) -0.0072(18) 0.026(2) -0.017(2)
O5 0.079(3) 0.165(4) 0.045(2) -0.006(2) -0.0046(18) -0.073(3)
O6 0.069(2) 0.115(3) 0.0395(18) -0.0161(19) 0.0098(16) -0.035(2)
S1 0.0582(8) 0.0338(6) 0.0664(8) -0.0123(5) -0.0026(6) -0.0038(5)

loop_
_atom_type_symbol
_atom_type_description
_atom_type_scat_dispersion_real
_atom_type_scat_dispersion_imag
_atom_type_scat_source
C C 0.0033 0.0016 'International Tables Vol C Tables 4.2.6.8 and 6.1.1.4'
H H 0.0000 0.0000 'International Tables Vol C Tables 4.2.6.8 and 6.1.1.4'
N N 0.0061 0.0033 'International Tables Vol C Tables 4.2.6.8 and 6.1.1.4'
O O 0.0106 0.0060 'International Tables Vol C Tables 4.2.6.8 and 6.1.1.4'
S S 0.1246 0.1234 'International Tables Vol C Tables 4.2.6.8 and 6.1.1.4'
Cl Cl 0.1484 0.1585 'International Tables Vol C Tables 4.2.6.8 and 6.1.1.4'

loop_
_geom_angle_atom_site_label_1
_geom_angle_atom_site_label_2
_geom_angle_atom_site_label_3
_geom_angle
_geom_angle_site_symmetry_1
_geom_angle_site_symmetry_3
_geom_angle_publ_flag
N2 C1 C2 119.8(5) . . ?
N2 C1 H1 120.1 . . ?
C2 C1 H1 120.1 . . ?
C1 C2 C3 119.2(4) . . ?
C1 C2 N1 134.3(4) . . ?
C3 C2 N1 106.4(3) . . ?
C4 C3 C2 121.8(4) . . ?
C4 C3 C9 127.6(4) . . ?
C2 C3 C9 110.6(4) . . ?
C5 C4 C3 113.1(4) . . ?
C5 C4 C6 130.3(4) . . ?
C3 C4 C6 116.6(4) . . ?
N2 C5 C4 126.9(4) . . ?
N2 C5 Cl1 115.2(3) . . ?
C4 C5 Cl1 118.0(4) . . ?
C4 C6 C7 111.6(3) . . ?
C4 C6 H6A 109.3 . . ?
C7 C6 H6A 109.3 . . ?
C4 C6 H6B 109.3 . . ?
C7 C6 H6B 109.3 . . ?
H6A C6 H6B 108.0 . . ?
C10 C7 C13 107.9(3) . . ?
C10 C7 C6 108.6(3) . . ?
C13 C7 C6 107.9(3) . . ?
C10 C7 C8 109.3(3) . . ?
C13 C7 C8 110.6(3) . . ?
C6 C7 C8 112.4(3) . . ?
C9 C8 C7 108.8(3) . . ?
C9 C8 H8A 109.9 . . ?
C7 C8 H8A 109.9 . . ?
C9 C8 H8B 109.9 . . ?
C7 C8 H8B 109.9 . . ?
H8A C8 H8B 108.3 . . ?
C16 C9 C3 106.8(4) . . ?
C16 C9 C8 134.8(4) . . ?
C3 C9 C8 118.1(3) . . ?
O4 C10 O3 123.9(4) . . ?
O4 C10 C7 125.3(4) . . ?
O3 C10 C7 110.7(4) . . ?
C12 C11 O3 107.8(4) . . ?
C12 C11 H11A 110.1 . . ?
O3 C11 H11A 110.1 . . ?
C12 C11 H11B 110.1 . . ?
O3 C11 H11B 110.1 . . ?
H11A C11 H11B 108.5 . . ?
C11 C12 H12A 109.5 . . ?
C11 C12 H12B 109.5 . . ?
H12A C12 H12B 109.5 . . ?
C11 C12 H12C 109.5 . . ?
H12A C12 H12C 109.5 . . ?
H12B C12 H12C 109.5 . . ?
O6 C13 O5 124.7(4) . . ?
O6 C13 C7 124.9(4) . . ?
O5 C13 C7 110.3(3) . . ?
C15 C14 O5 109.3(7) . . ?
C15 C14 H14A 109.8 . . ?
O5 C14 H14A 109.8 . . ?
C15 C14 H14B 109.8 . . ?
O5 C14 H14B 109.8 . . ?
H14A C14 H14B 108.3 . . ?
C14 C15 H15A 109.5 . . ?
C14 C15 H15B 109.5 . . ?
H15A C15 H15B 109.5 . . ?
C14 C15 H15C 109.5 . . ?
H15A C15 H15C 109.5 . . ?
H15B C15 H15C 109.5 . . ?
C9 C16 N1 110.0(3) . . ?
C9 C16 C17 127.3(4) . . ?
N1 C16 C17 122.2(3) . . ?
C18 C17 C22 119.3(4) . . ?
C18 C17 C16 121.2(4) . . ?
C22 C17 C16 119.2(4) . . ?
C17 C18 C19 119.3(5) . . ?
C17 C18 H18 120.3 . . ?
C19 C18 H18 120.3 . . ?
C20 C19 C18 120.9(5) . . ?
C20 C19 H19 119.5 . . ?
C18 C19 H19 119.5 . . ?
C19 C20 C21 119.3(5) . . ?
C19 C20 H20 120.3 . . ?
C21 C20 H20 120.3 . . ?
C20 C21 C22 120.4(6) . . ?
C20 C21 H21 119.8 . . ?
C22 C21 H21 119.8 . . ?
C17 C22 C21 120.6(5) . . ?
C17 C22 H22 119.7 . . ?
C21 C22 H22 119.7 . . ?
C28 C23 C24 120.2(4) . . ?
C28 C23 S1 119.8(3) . . ?
C24 C23 S1 119.9(4) . . ?
C25 C24 C23 119.0(5) . . ?
C25 C24 H24 120.5 . . ?
C23 C24 H24 120.5 . . ?
C24 C25 C26 122.2(4) . . ?
C24 C25 H25 118.9 . . ?
C26 C25 H25 118.9 . . ?
C25 C26 C27 118.3(5) . . ?
C25 C26 C29 122.0(5) . . ?
C27 C26 C29 119.7(5) . . ?
C28 C27 C26 120.9(5) . . ?
C28 C27 H27 119.6 . . ?
C26 C27 H27 119.6 . . ?
C27 C28 C23 119.4(4) . . ?
C27 C28 H28 120.3 . . ?
C23 C28 H28 120.3 . . ?
C26 C29 H29A 109.5 . . ?
C26 C29 H29B 109.5 . . ?
H29A C29 H29B 109.5 . . ?
C26 C29 H29C 109.5 . . ?
H29A C29 H29C 109.5 . . ?
H29B C29 H29C 109.5 . . ?
C2 N1 C16 106.0(3) . . ?
C2 N1 S1 119.5(3) . . ?
C16 N1 S1 122.0(3) . . ?
C1 N2 C5 119.1(4) . . ?
C10 O3 C11 117.7(4) . . ?
C13 O5 C14 116.9(4) . . ?
O2 S1 O1 120.3(2) . . ?
O2 S1 N1 107.4(2) . . ?
O1 S1 N1 104.38(19) . . ?
O2 S1 C23 109.0(2) . . ?
O1 S1 C23 110.8(2) . . ?
N1 S1 C23 103.54(19) . . ?

loop_
_geom_bond_atom_site_label_1
_geom_bond_atom_site_label_2
_geom_bond_distance
_geom_bond_site_symmetry_2
_geom_bond_publ_flag
C1 N2 1.320(6) . ?
C1 C2 1.380(6) . ?
C1 H1 0.9300 . ?
C2 C3 1.389(6) . ?
C2 N1 1.435(5) . ?
C3 C4 1.381(5) . ?
C3 C9 1.414(5) . ?
C4 C5 1.371(6) . ?
C4 C6 1.501(6) . ?
C5 N2 1.325(6) . ?
C5 Cl1 1.761(4) . ?
C6 C7 1.542(6) . ?
C6 H6A 0.9700 . ?
C6 H6B 0.9700 . ?
C7 C10 1.518(6) . ?
C7 C13 1.534(6) . ?
C7 C8 1.549(5) . ?
C8 C9 1.499(6) . ?
C8 H8A 0.9700 . ?
C8 H8B 0.9700 . ?
C9 C16 1.358(5) . ?
C10 O4 1.189(5) . ?
C10 O3 1.309(5) . ?
C11 C12 1.475(7) . ?
C11 O3 1.486(6) . ?
C11 H11A 0.9700 . ?
C11 H11B 0.9700 . ?
C12 H12A 0.9600 . ?
C12 H12B 0.9600 . ?
C12 H12C 0.9600 . ?
C13 O6 1.176(5) . ?
C13 O5 1.324(5) . ?
C14 C15 1.350(10) . ?
C14 O5 1.499(7) . ?
C14 H14A 0.9700 . ?
C14 H14B 0.9700 . ?
C15 H15A 0.9600 . ?
C15 H15B 0.9600 . ?
C15 H15C 0.9600 . ?
C16 N1 1.441(5) . ?
C16 C17 1.495(5) . ?
C17 C18 1.383(6) . ?
C17 C22 1.384(6) . ?
C18 C19 1.409(7) . ?
C18 H18 0.9300 . ?
C19 C20 1.368(9) . ?
C19 H19 0.9300 . ?
C20 C21 1.380(8) . ?
C20 H20 0.9300 . ?
C21 C22 1.385(7) . ?
C21 H21 0.9300 . ?
C22 H22 0.9300 . ?
C23 C28 1.386(6) . ?
C23 C24 1.390(6) . ?
C23 S1 1.747(5) . ?
C24 C25 1.370(7) . ?
C24 H24 0.9300 . ?
C25 C26 1.372(7) . ?
C25 H25 0.9300 . ?
C26 C27 1.392(7) . ?
C26 C29 1.504(7) . ?
C27 C28 1.380(7) . ?
C27 H27 0.9300 . ?
C28 H28 0.9300 . ?
C29 H29A 0.9600 . ?
C29 H29B 0.9600 . ?
C29 H29C 0.9600 . ?
N1 S1 1.694(4) . ?
O1 S1 1.428(3) . ?
O2 S1 1.417(3) . ?

loop_
_geom_hbond_atom_site_label_D
_geom_hbond_atom_site_label_H
_geom_hbond_atom_site_label_A
_geom_hbond_distance_DH
_geom_hbond_distance_HA
_geom_hbond_distance_DA
_geom_hbond_angle_DHA
_geom_hbond_site_symmetry_A
C1 H1 O1 0.93 2.32 2.866(6) 117.4 .
C14 H14B O6 0.97 2.39 3.271(7) 151.2 2_665
C1 H1 O1 0.93 2.32 2.866(6) 117.4 .
C14 H14B O6 0.97 2.39 3.271(7) 151.2 2_665
C1 H1 O1 0.93 2.32 2.866(6) 117.4 .
C14 H14B O6 0.97 2.39 3.271(7) 151.2 2_665

loop_
_geom_torsion_atom_site_label_1
_geom_torsion_atom_site_label_2
_geom_torsion_atom_site_label_3
_geom_torsion_atom_site_label_4
_geom_torsion
_geom_torsion_site_symmetry_1
_geom_torsion_site_symmetry_2
_geom_torsion_site_symmetry_3
_geom_torsion_site_symmetry_4
_geom_torsion_publ_flag
N2 C1 C2 C3 -2.6(7) . . . . ?
N2 C1 C2 N1 173.9(5) . . . . ?
C1 C2 C3 C4 1.6(6) . . . . ?
N1 C2 C3 C4 -175.8(4) . . . . ?
C1 C2 C3 C9 -178.8(4) . . . . ?
N1 C2 C3 C9 3.8(5) . . . . ?
C2 C3 C4 C5 0.5(6) . . . . ?
C9 C3 C4 C5 -179.0(4) . . . . ?
C2 C3 C4 C6 -179.8(4) . . . . ?
C9 C3 C4 C6 0.7(6) . . . . ?
C3 C4 C5 N2 -1.9(7) . . . . ?
C6 C4 C5 N2 178.5(5) . . . . ?
C3 C4 C5 Cl1 178.6(3) . . . . ?
C6 C4 C5 Cl1 -1.0(7) . . . . ?
C5 C4 C6 C7 -155.4(4) . . . . ?
C3 C4 C6 C7 25.0(5) . . . . ?
C4 C6 C7 C10 -174.5(3) . . . . ?
C4 C6 C7 C13 68.8(4) . . . . ?
C4 C6 C7 C8 -53.4(5) . . . . ?
C10 C7 C8 C9 175.1(3) . . . . ?
C13 C7 C8 C9 -66.3(4) . . . . ?
C6 C7 C8 C9 54.4(4) . . . . ?
C4 C3 C9 C16 176.6(4) . . . . ?
C2 C3 C9 C16 -2.9(5) . . . . ?
C4 C3 C9 C8 1.7(6) . . . . ?
C2 C3 C9 C8 -177.8(4) . . . . ?
C7 C8 C9 C16 158.0(4) . . . . ?
C7 C8 C9 C3 -28.9(5) . . . . ?
C13 C7 C10 O4 -124.4(5) . . . . ?
C6 C7 C10 O4 118.9(5) . . . . ?
C8 C7 C10 O4 -4.0(7) . . . . ?
C13 C7 C10 O3 57.6(5) . . . . ?
C6 C7 C10 O3 -59.2(5) . . . . ?
C8 C7 C10 O3 177.9(4) . . . . ?
C10 C7 C13 O6 -110.2(5) . . . . ?
C6 C7 C13 O6 7.0(6) . . . . ?
C8 C7 C13 O6 130.3(5) . . . . ?
C10 C7 C13 O5 72.1(5) . . . . ?
C6 C7 C13 O5 -170.7(4) . . . . ?
C8 C7 C13 O5 -47.4(5) . . . . ?
C3 C9 C16 N1 0.8(5) . . . . ?
C8 C9 C16 N1 174.4(4) . . . . ?
C3 C9 C16 C17 -172.0(4) . . . . ?
C8 C9 C16 C17 1.6(8) . . . . ?
C9 C16 C17 C18 121.8(5) . . . . ?
N1 C16 C17 C18 -50.2(6) . . . . ?
C9 C16 C17 C22 -53.0(6) . . . . ?
N1 C16 C17 C22 135.0(4) . . . . ?
C22 C17 C18 C19 1.5(7) . . . . ?
C16 C17 C18 C19 -173.3(4) . . . . ?
C17 C18 C19 C20 -1.1(8) . . . . ?
C18 C19 C20 C21 -0.2(9) . . . . ?
C19 C20 C21 C22 0.9(9) . . . . ?
C18 C17 C22 C21 -0.7(7) . . . . ?
C16 C17 C22 C21 174.2(4) . . . . ?
C20 C21 C22 C17 -0.5(8) . . . . ?
C28 C23 C24 C25 -0.4(7) . . . . ?
S1 C23 C24 C25 175.6(4) . . . . ?
C23 C24 C25 C26 1.1(8) . . . . ?
C24 C25 C26 C27 -0.7(8) . . . . ?
C24 C25 C26 C29 179.8(5) . . . . ?
C25 C26 C27 C28 -0.2(7) . . . . ?
C29 C26 C27 C28 179.2(5) . . . . ?
C26 C27 C28 C23 0.8(7) . . . . ?
C24 C23 C28 C27 -0.5(7) . . . . ?
S1 C23 C28 C27 -176.5(4) . . . . ?
C1 C2 N1 C16 -180.0(5) . . . . ?
C3 C2 N1 C16 -3.2(4) . . . . ?
C1 C2 N1 S1 37.3(7) . . . . ?
C3 C2 N1 S1 -145.9(3) . . . . ?
C9 C16 N1 C2 1.5(5) . . . . ?
C17 C16 N1 C2 174.8(4) . . . . ?
C9 C16 N1 S1 143.1(3) . . . . ?
C17 C16 N1 S1 -43.7(5) . . . . ?
C2 C1 N2 C5 1.4(8) . . . . ?
C4 C5 N2 C1 1.0(8) . . . . ?
Cl1 C5 N2 C1 -179.5(4) . . . . ?
O4 C10 O3 C11 1.1(8) . . . . ?
C7 C10 O3 C11 179.2(4) . . . . ?
C12 C11 O3 C10 -161.7(5) . . . . ?
O6 C13 O5 C14 -3.0(8) . . . . ?
C7 C13 O5 C14 174.8(5) . . . . ?
C15 C14 O5 C13 113.3(9) . . . . ?
C2 N1 S1 O2 -161.2(3) . . . . ?
C16 N1 S1 O2 62.2(4) . . . . ?
C2 N1 S1 O1 -32.5(4) . . . . ?
C16 N1 S1 O1 -169.1(3) . . . . ?
C2 N1 S1 C23 83.6(3) . . . . ?
C16 N1 S1 C23 -53.0(3) . . . . ?
C28 C23 S1 O2 -14.0(4) . . . . ?
C24 C23 S1 O2 170.0(4) . . . . ?
C28 C23 S1 O1 -148.5(3) . . . . ?
C24 C23 S1 O1 35.5(4) . . . . ?
C28 C23 S1 N1 100.1(4) . . . . ?
C24 C23 S1 N1 -75.9(4) . . . . ?
